data_4123747
loop_
_publ_author_name
'Qin, Jun-Sheng'
'Du, Dong-Ying'
'Guan, Wei'
'Bo, Xiang-Jie'
'Li, Ya-Fei'
'Guo, Li-Ping'
'Su, Zhong-Min'
'Wang, Yuan-Yuan'
'Lan, Ya-Qian'
'Zhou, Hong-Cai'

_publ_section_title
;
 Ultrastable Polymolybdate-Based Metal-Organic Frameworks as Highly Active
 Electrocatalysts for Hydrogen Generation from Water.
;
_journal_issue 22
_journal_name_full 'Journal of the American Chemical Society'
_journal_page_first 7169
_journal_page_last 7177
_journal_paper_doi 10.1021/jacs.5b02688
_journal_volume 137
_journal_year 2015
_chemical_formula_moiety 'C63 H118 Mo12 N3 O46 P Zn4'
_chemical_formula_sum 'C63 H118 Mo12 N3 O46 P Zn4'
_chemical_formula_weight 3097.33
_chemical_name_systematic
;
 ?
;
_space_group_crystal_system monoclinic
_space_group_IT_number 15
_space_group_name_Hall '-C 2yc'
_space_group_name_H-M_alt 'C 1 2/c 1'
_symmetry_space_group_name_Hall '-C 2yc'
_symmetry_space_group_name_H-M 'C 1 2/c 1'
_atom_sites_solution_hydrogens mixed
_audit_creation_method SHELXL-2014
_cell_angle_alpha 90
_cell_angle_beta 104.8600(10)
_cell_angle_gamma 90
_cell_formula_units_Z 8
_cell_length_a 28.8818(13)
_cell_length_b 27.4017(13)
_cell_length_c 26.7889(12)
_cell_measurement_temperature 296(2)
_cell_volume 20492.0(16)
_computing_structure_refinement 'SHELXL-2014 (Sheldrick, 2014)'
_diffrn_ambient_temperature 296(2)
_diffrn_measured_fraction_theta_full 0.976
_diffrn_measured_fraction_theta_max 0.998
_diffrn_radiation_type MoK\a
_diffrn_radiation_wavelength 0.71073
_diffrn_reflns_av_R_equivalents 0.0281
_diffrn_reflns_av_unetI/netI 0.0333
_diffrn_reflns_laue_measured_fraction_full 0.976
_diffrn_reflns_laue_measured_fraction_max 0.998
_diffrn_reflns_limit_h_max 34
_diffrn_reflns_limit_h_min -34
_diffrn_reflns_limit_k_max 32
_diffrn_reflns_limit_k_min -30
_diffrn_reflns_limit_l_max 31
_diffrn_reflns_limit_l_min -28
_diffrn_reflns_number 53295
_diffrn_reflns_point_group_measured_fraction_full 0.976
_diffrn_reflns_point_group_measured_fraction_max 0.998
_diffrn_reflns_theta_full 25.242
_diffrn_reflns_theta_max 25.043
_diffrn_reflns_theta_min 2.083
_exptl_absorpt_coefficient_mu 2.428
_exptl_crystal_density_diffrn 2.006
_exptl_crystal_description block
_exptl_crystal_F_000 12168
_refine_diff_density_max 2.435
_refine_diff_density_min -2.206
_refine_diff_density_rms 0.156
_refine_ls_extinction_method none
_refine_ls_goodness_of_fit_ref 1.040
_refine_ls_hydrogen_treatment constr
_refine_ls_matrix_type full
_refine_ls_number_parameters 956
_refine_ls_number_reflns 18105
_refine_ls_number_restraints 136
_refine_ls_restrained_S_all 1.079
_refine_ls_R_factor_all 0.0650
_refine_ls_R_factor_gt 0.0461
_refine_ls_shift/su_max 0.001
_refine_ls_shift/su_mean 0.000
_refine_ls_structure_factor_coef Fsqd
_refine_ls_weighting_details 'w=1/[\s^2^(Fo^2^)+(0.0838P)^2^+197.1490P] where P=(Fo^2^+2Fc^2^)/3'
_refine_ls_weighting_scheme calc
_refine_ls_wR_factor_gt 0.1357
_refine_ls_wR_factor_ref 0.1509
_reflns_Friedel_coverage 0.000
_reflns_number_gt 14106
_reflns_number_total 18105
_reflns_threshold_expression 'I > 2\s(I)'
_cod_data_source_file ja5b02688_si_002.cif
_cod_data_source_block NENU-501
_cod_depositor_comments 'Adding full bibliography for 4123745--4123747.cif.'
_cod_original_cell_volume 20491.9(16)
_cod_database_code 4123747
_shelx_space_group_comment
;
The symmetry employed for this shelxl refinement is uniquely defined
by the following loop, which should always be used as a source of
symmetry information in preference to the above space-group names.
They are only intended as comments.
;
_shelxl_version_number 2014-3

loop_
_space_group_symop_operation_xyz
'x, y, z'
'-x, y, -z+1/2'
'x+1/2, y+1/2, z'
'-x+1/2, y+1/2, -z+1/2'
'-x, -y, -z'
'x, -y, z-1/2'
'-x+1/2, -y+1/2, -z'
'x+1/2, -y+1/2, z-1/2'

loop_
_atom_site_label
_atom_site_type_symbol
_atom_site_fract_x
_atom_site_fract_y
_atom_site_fract_z
_atom_site_U_iso_or_equiv
_atom_site_adp_type
_atom_site_occupancy
_atom_site_site_symmetry_order
_atom_site_calc_flag
_atom_site_refinement_flags_posn
_atom_site_refinement_flags_adp
_atom_site_refinement_flags_occupancy
_atom_site_disorder_assembly
_atom_site_disorder_group
Mo1 Mo 0.27872(2) 0.43989(2) 0.17288(3) 0.03816(17) Uani 1 1 d . . . . .
Mo2 Mo 0.19254(2) 0.46321(2) 0.17754(3) 0.03983(17) Uani 1 1 d . . . . .
Mo3 Mo 0.10998(2) 0.36904(3) 0.19061(3) 0.03955(17) Uani 1 1 d . . . . .
Mo4 Mo 0.13791(2) 0.27816(3) 0.19626(3) 0.03834(17) Uani 1 1 d . . . . .
Mo5 Mo 0.25058(2) 0.23996(3) 0.19215(2) 0.03743(16) Uani 1 1 d . . . . .
Mo6 Mo 0.32362(2) 0.32363(3) 0.18035(3) 0.03765(16) Uani 1 1 d . . . . .
Mo7 Mo 0.29999(2) 0.37961(2) 0.06152(3) 0.03349(15) Uani 1 1 d . . . . .
Mo8 Mo 0.15863(2) 0.21682(2) 0.08511(2) 0.03236(15) Uani 1 1 d . . . . .
Mo9 Mo 0.09270(2) 0.43793(2) 0.08061(3) 0.03654(16) Uani 1 1 d . . . . .
Mo10 Mo 0.11015(2) 0.38359(2) -0.01807(3) 0.03330(15) Uani 1 1 d . . . . .
Mo11 Mo 0.14689(2) 0.26472(2) -0.00154(2) 0.02984(15) Uani 1 1 d . . . . .
Mo12 Mo 0.22706(2) 0.35701(2) -0.01563(2) 0.03042(15) Uani 1 1 d . . . . .
Zn1 Zn 0.23886(3) 0.35142(4) 0.24933(3) 0.0440(2) Uani 1 1 d . . . . .
Zn2 Zn 0.19879(3) 0.46491(3) 0.04487(3) 0.0358(2) Uani 1 1 d . . . . .
Zn3 Zn 0.06608(3) 0.31228(3) 0.06702(4) 0.0357(2) Uani 1 1 d . . . . .
Zn4 Zn 0.22634(3) 0.24719(3) -0.07036(3) 0.03129(19) Uani 1 1 d . . . . .
P1 P 0.19370(6) 0.34688(6) 0.10957(7) 0.0276(4) Uani 1 1 d . . . . .
O1 O 0.2616(2) 0.3554(2) 0.3225(2) 0.0568(17) Uani 1 1 d . . . . .
O2 O 0.2033(2) 0.4089(2) 0.3243(2) 0.0542(16) Uani 1 1 d . . . . .
O3 O 0.20766(18) 0.48002(19) 0.5031(2) 0.0419(13) Uani 1 1 d . . . . .
O4 O 0.2804(2) 0.4784(2) 0.5581(2) 0.0572(17) Uani 1 1 d . . . . .
O5 O 0.5025(2) 0.2152(2) 0.5469(3) 0.0547(16) Uani 1 1 d . . . . .
O6 O 0.5308(2) 0.2803(2) 0.5962(3) 0.0594(17) Uani 1 1 d . . . . .
O7 O 0.3747(2) 0.2998(2) 0.2180(2) 0.0553(16) Uani 1 1 d . . . . .
O8 O 0.2889(2) 0.2016(2) 0.2314(2) 0.0516(15) Uani 1 1 d . . . . .
O9 O 0.32295(19) 0.3860(2) 0.2053(2) 0.0430(13) Uani 1 1 d . . . . .
O10 O 0.27595(19) 0.3054(2) 0.21984(19) 0.0416(13) Uani 1 1 d . . . . .
O11 O 0.3091(2) 0.4873(2) 0.2045(2) 0.0554(16) Uani 1 1 d . . . . .
O12 O 0.2020(2) 0.2478(2) 0.2244(2) 0.0438(13) Uani 1 1 d . . . . .
O13 O 0.23886(19) 0.41628(19) 0.2171(2) 0.0412(12) Uani 1 1 d . . . . .
O14 O 0.16944(19) 0.3375(2) 0.2280(2) 0.0415(12) Uani 1 1 d . . . . .
O15 O 0.1086(2) 0.2562(2) 0.2375(2) 0.0551(15) Uani 1 1 d . . . . .
O16 O 0.2040(2) 0.5159(2) 0.2091(2) 0.0567(16) Uani 1 1 d . . . . .
O17 O 0.1480(2) 0.4322(2) 0.2185(2) 0.0442(13) Uani 1 1 d . . . . .
O18 O 0.0735(2) 0.3692(2) 0.2298(2) 0.0550(15) Uani 1 1 d . . . . .
O19 O 0.33856(17) 0.33990(19) 0.1208(2) 0.0386(12) Uani 1 1 d . . . . .
O20 O 0.28976(17) 0.26413(18) 0.14500(18) 0.0349(11) Uani 1 1 d . . . . .
O21 O 0.31058(18) 0.43824(19) 0.1124(2) 0.0402(12) Uani 1 1 d . . . . .
O22 O 0.21736(18) 0.20111(18) 0.14066(19) 0.0379(12) Uani 1 1 d . . . . .
O23 O 0.24671(17) 0.36453(18) 0.12489(18) 0.0330(11) Uani 1 1 d . . . . .
O24 O 0.18843(17) 0.29666(18) 0.13458(18) 0.0324(11) Uani 1 1 d . . . . .
O25 O 0.22386(18) 0.46776(18) 0.1213(2) 0.0381(12) Uani 1 1 d . . . . .
O26 O 0.12419(19) 0.22171(18) 0.1442(2) 0.0375(12) Uani 1 1 d . . . . .
O27 O 0.16300(17) 0.38526(17) 0.13000(19) 0.0335(11) Uani 1 1 d . . . . .
O28 O 0.13374(19) 0.47994(19) 0.1227(2) 0.0430(13) Uani 1 1 d . . . . .
O29 O 0.09086(18) 0.31400(19) 0.1436(2) 0.0380(12) Uani 1 1 d . . . . .
O30 O 0.07111(18) 0.40861(19) 0.1317(2) 0.0408(12) Uani 1 1 d . . . . .
O31 O 0.34100(19) 0.3934(2) 0.0304(2) 0.0458(13) Uani 1 1 d . . . . .
O32 O 0.27181(16) 0.31690(17) 0.03519(18) 0.0302(10) Uani 1 1 d . . . . .
O33 O 0.24185(17) 0.41547(17) 0.02751(19) 0.0335(11) Uani 1 1 d . . . . .
O34 O 0.20430(16) 0.23892(17) 0.04715(18) 0.0302(10) Uani 1 1 d . . . . .
O35 O 0.1396(2) 0.16179(19) 0.0629(2) 0.0450(13) Uani 1 1 d . . . . .
O36 O 0.17713(16) 0.34181(17) 0.05007(18) 0.0296(10) Uani 1 1 d . . . . .
O37 O 0.10924(16) 0.26304(17) 0.04963(19) 0.0326(11) Uani 1 1 d . . . . .
O38 O 0.13334(17) 0.44022(17) 0.03098(19) 0.0343(11) Uani 1 1 d . . . . .
O39 O 0.07861(17) 0.37590(18) 0.0405(2) 0.0362(11) Uani 1 1 d . . . . .
O40 O 0.0465(2) 0.4734(2) 0.0507(2) 0.0500(14) Uani 1 1 d . . . . .
O41 O 0.25128(19) 0.3663(2) -0.0651(2) 0.0421(13) Uani 1 1 d . . . . .
O42 O 0.19194(16) 0.29465(17) -0.03889(17) 0.0294(10) Uani 1 1 d . . . . .
O43 O 0.12458(19) 0.21961(19) -0.0430(2) 0.0411(12) Uani 1 1 d . . . . .
O44 O 0.16317(17) 0.39048(18) -0.0419(2) 0.0365(11) Uani 1 1 d . . . . .
O45 O 0.10067(16) 0.31914(18) -0.03139(19) 0.0343(11) Uani 1 1 d . . . . .
O46 O 0.0665(2) 0.4107(2) -0.0632(2) 0.0502(14) Uani 1 1 d . . . . .
N1 N 0.1880(4) 0.1315(4) 0.3036(4) 0.139(5) Uiso 1 1 d D . . . .
N2 N 0.0672(3) 0.4499(3) 0.3752(3) 0.119(3) Uiso 1 1 d D . . . .
N3 N -0.0069(4) 0.2062(4) -0.1413(5) 0.119(3) Uiso 1 1 d D . . . .
C1 C 0.2388(3) 0.3843(3) 0.3457(3) 0.0441(19) Uani 1 1 d . . . . .
C2 C 0.2608(3) 0.3877(3) 0.4031(3) 0.0379(17) Uani 1 1 d . . . . .
C3 C 0.3005(3) 0.3602(3) 0.4257(3) 0.045(2) Uani 1 1 d . . . . .
H3 H 0.3122 0.3380 0.4057 0.054 Uiso 1 1 calc R U . . .
C4 C 0.3236(3) 0.3648(3) 0.4778(3) 0.045(2) Uani 1 1 d . . . . .
C5 C 0.3058(3) 0.3987(3) 0.5063(3) 0.045(2) Uani 1 1 d . . . . .
H5 H 0.3213 0.4028 0.5410 0.054 Uiso 1 1 calc R U . . .
C6 C 0.2663(3) 0.4266(3) 0.4852(3) 0.0406(18) Uani 1 1 d . . . . .
C7 C 0.2428(3) 0.4214(3) 0.4330(3) 0.0396(18) Uani 1 1 d . . . . .
H7 H 0.2158 0.4399 0.4183 0.048 Uiso 1 1 calc R U . . .
C8 C 0.2507(3) 0.4641(3) 0.5188(3) 0.0401(18) Uani 1 1 d . . . . .
C9 C 0.3677(3) 0.3361(3) 0.5012(3) 0.049(2) Uani 1 1 d . . . . .
C10 C 0.4043(3) 0.3559(4) 0.5393(4) 0.065(3) Uani 1 1 d . . . . .
H10 H 0.4011 0.3874 0.5509 0.079 Uiso 1 1 calc R U . . .
C11 C 0.4453(3) 0.3303(4) 0.5603(4) 0.067(3) Uani 1 1 d . . . . .
H11 H 0.4690 0.3444 0.5865 0.081 Uiso 1 1 calc R U . . .
C12 C 0.4524(3) 0.2835(3) 0.5432(4) 0.052(2) Uani 1 1 d . . . . .
C13 C 0.4158(3) 0.2631(3) 0.5062(4) 0.055(2) Uani 1 1 d . . . . .
H13 H 0.4192 0.2315 0.4950 0.066 Uiso 1 1 calc R U . . .
C14 C 0.3737(3) 0.2887(3) 0.4849(4) 0.057(2) Uani 1 1 d . . . . .
H14 H 0.3494 0.2741 0.4598 0.069 Uiso 1 1 calc R U . . .
C15 C 0.4989(3) 0.2585(3) 0.5645(3) 0.046(2) Uani 1 1 d . . . . .
C16 C 0.1796(6) 0.1842(4) 0.3155(5) 0.164(8) Uiso 1 1 d D . . . .
H16A H 0.1965 0.2061 0.2978 0.197 Uiso 1 1 d R U . . .
H16B H 0.1456 0.1909 0.3034 0.197 Uiso 1 1 d R U . . .
C17 C 0.1936(12) 0.1915(6) 0.3710(6) 0.272(11) Uiso 1 1 d D . . . .
H17A H 0.2233 0.1742 0.3850 0.327 Uiso 1 1 d R U . . .
H17B H 0.1698 0.1790 0.3875 0.327 Uiso 1 1 d R U . . .
C18 C 0.2018(14) 0.2471(7) 0.3826(9) 0.312(11) Uiso 1 1 d D . . . .
H18A H 0.2337 0.2560 0.3804 0.374 Uiso 1 1 d R U . . .
H18B H 0.1790 0.2652 0.3563 0.374 Uiso 1 1 d R U . . .
C19 C 0.1953(16) 0.2614(10) 0.4341(12) 0.40(2) Uiso 1 1 d D . . . .
H19A H 0.1672 0.2461 0.4398 0.595 Uiso 1 1 d R U . . .
H19B H 0.1921 0.2962 0.4355 0.595 Uiso 1 1 d R U . . .
H19C H 0.2230 0.2511 0.4602 0.595 Uiso 1 1 d R U . . .
C20 C 0.1980(6) 0.1324(5) 0.2502(4) 0.167(8) Uiso 1 1 d D . . . .
H20A H 0.1798 0.1575 0.2282 0.200 Uiso 1 1 d R U . . .
H20B H 0.2319 0.1387 0.2547 0.200 Uiso 1 1 d R U . . .
C21 C 0.1874(8) 0.0834(6) 0.2288(6) 0.175(9) Uiso 1 1 d D . . . .
H21A H 0.1554 0.0748 0.2310 0.210 Uiso 1 1 d R U . . .
H21B H 0.2096 0.0593 0.2478 0.210 Uiso 1 1 d R U . . .
C22 C 0.1898(10) 0.0843(7) 0.1711(6) 0.211(11) Uiso 1 1 d D . . . .
H22A H 0.1605 0.0985 0.1501 0.253 Uiso 1 1 d R U . . .
H22B H 0.2164 0.1045 0.1677 0.253 Uiso 1 1 d R U . . .
C23 C 0.1947(16) 0.0334(9) 0.1518(10) 0.39(3) Uiso 1 1 d D . . . .
H23A H 0.2277 0.0281 0.1524 0.580 Uiso 1 1 d R U . . .
H23B H 0.1753 0.0297 0.1171 0.580 Uiso 1 1 d R U . . .
H23C H 0.1850 0.0100 0.1738 0.580 Uiso 1 1 d R U . . .
C24 C 0.2287(4) 0.1071(5) 0.3428(5) 0.137(6) Uiso 1 1 d D . . . .
H24A H 0.2266 0.1148 0.3775 0.164 Uiso 1 1 d R U . . .
H24B H 0.2286 0.0720 0.3385 0.164 Uiso 1 1 d R U . . .
C25 C 0.2714(5) 0.1308(8) 0.3327(7) 0.197(10) Uiso 1 1 d D . . . .
H25A H 0.2666 0.1657 0.3284 0.237 Uiso 1 1 d R U . . .
H25B H 0.2757 0.1177 0.3005 0.237 Uiso 1 1 d R U . . .
C26 C 0.3164(5) 0.1206(12) 0.3758(10) 0.38(3) Uiso 1 1 d D . . . .
H26A H 0.3437 0.1364 0.3676 0.455 Uiso 1 1 d R U . . .
H26B H 0.3226 0.0858 0.3785 0.455 Uiso 1 1 d R U . . .
C27 C 0.3102(12) 0.1385(13) 0.4277(8) 0.312(19) Uiso 1 1 d D . . . .
H27A H 0.3255 0.1698 0.4347 0.467 Uiso 1 1 d R U . . .
H27B H 0.3248 0.1161 0.4548 0.467 Uiso 1 1 d R U . . .
H27C H 0.2768 0.1418 0.4261 0.467 Uiso 1 1 d R U . . .
C28 C 0.1430(4) 0.1007(6) 0.3018(8) 0.312(11) Uiso 1 1 d D . . . .
H28A H 0.1412 0.0743 0.2773 0.374 Uiso 1 1 d R U . . .
H28B H 0.1412 0.0876 0.3349 0.374 Uiso 1 1 d R U . . .
C29 C 0.1053(5) 0.1384(9) 0.2783(12) 0.272(11) Uiso 1 1 d D . . . .
H29A H 0.0999 0.1423 0.2412 0.327 Uiso 1 1 d R U . . .
H29B H 0.1154 0.1696 0.2947 0.327 Uiso 1 1 d R U . . .
C30 C 0.0578(6) 0.1219(12) 0.2904(14) 0.312(11) Uiso 1 1 d D . . . .
H30A H 0.0463 0.1463 0.3105 0.374 Uiso 1 1 d R U . . .
H30B H 0.0329 0.1155 0.2592 0.374 Uiso 1 1 d R U . . .
C31 C 0.0701(12) 0.0741(12) 0.3227(16) 0.40(2) Uiso 1 1 d D . . . .
H31A H 0.0956 0.0580 0.3123 0.595 Uiso 1 1 d R U . . .
H31B H 0.0427 0.0529 0.3167 0.595 Uiso 1 1 d R U . . .
H31C H 0.0803 0.0820 0.3588 0.595 Uiso 1 1 d R U . . .
C48 C -0.0038(10) 0.1952(8) -0.0852(6) 0.310(14) Uiso 1 1 d D . . . .
H48A H -0.0353 0.1944 -0.0785 0.372 Uiso 1 1 d R U . . .
H48B H 0.0169 0.2176 -0.0615 0.372 Uiso 1 1 d R U . . .
C49 C 0.0171(13) 0.1441(7) -0.0846(8) 0.310(14) Uiso 1 1 d D . . . .
H49A H 0.0382 0.1433 -0.1075 0.372 Uiso 1 1 d R U . . .
H49B H -0.0082 0.1204 -0.0969 0.372 Uiso 1 1 d R U . . .
C50 C 0.0454(9) 0.1301(9) -0.0308(11) 0.351(16) Uiso 1 1 d D . . . .
H50A H 0.0779 0.1216 -0.0312 0.421 Uiso 1 1 d R U . . .
H50B H 0.0468 0.1581 -0.0083 0.421 Uiso 1 1 d R U . . .
C51 C 0.0226(13) 0.0884(12) -0.0092(11) 0.351(16) Uiso 1 1 d D . . . .
H51A H 0.0447 0.0616 -0.0024 0.526 Uiso 1 1 d R U . . .
H51B H -0.0062 0.0787 -0.0340 0.526 Uiso 1 1 d R U . . .
H51C H 0.0151 0.0981 0.0223 0.526 Uiso 1 1 d R U . . .
C52 C 0.0429(6) 0.2233(9) -0.1466(13) 0.45(2) Uiso 1 1 d D . . . .
H52A H 0.0685 0.2140 -0.1170 0.537 Uiso 1 1 d R U . . .
H52B H 0.0503 0.2122 -0.1782 0.537 Uiso 1 1 d R U . . .
C53 C 0.0327(13) 0.2774(8) -0.1469(17) 0.45(2) Uiso 1 1 d D . . . .
H53A H -0.0017 0.2822 -0.1570 0.537 Uiso 1 1 d R U . . .
H53B H 0.0449 0.2909 -0.1126 0.537 Uiso 1 1 d R U . . .
C54 C 0.0545(12) 0.3042(12) -0.1852(12) 0.44(3) Uiso 1 1 d D . . . .
H54A H 0.0509 0.2847 -0.2162 0.528 Uiso 1 1 d R U . . .
H54B H 0.0379 0.3348 -0.1950 0.528 Uiso 1 1 d R U . . .
C55 C 0.1067(10) 0.3159(13) -0.1618(16) 0.33(2) Uiso 1 1 d D . . . .
H55A H 0.1107 0.3305 -0.1284 0.498 Uiso 1 1 d R U . . .
H55B H 0.1184 0.3377 -0.1838 0.498 Uiso 1 1 d R U . . .
H55C H 0.1242 0.2858 -0.1584 0.498 Uiso 1 1 d R U . . .
C56 C -0.0208(12) 0.1597(9) -0.1743(10) 0.63(3) Uiso 1 1 d D . . . .
H56A H -0.0399 0.1667 -0.2090 0.756 Uiso 1 1 d R U . . .
H56B H 0.0073 0.1409 -0.1758 0.756 Uiso 1 1 d R U . . .
C57 C -0.0499(17) 0.1363(12) -0.1411(13) 0.63(3) Uiso 1 1 d D . . . .
H57A H -0.0464 0.1548 -0.1095 0.756 Uiso 1 1 d R U . . .
H57B H -0.0376 0.1037 -0.1319 0.756 Uiso 1 1 d R U . . .
C58 C -0.1026(11) 0.1324(15) -0.170(3) 0.63(3) Uiso 1 1 d D . . . .
H58A H -0.1211 0.1516 -0.1514 0.756 Uiso 1 1 d R U . . .
H58B H -0.1074 0.1459 -0.2042 0.756 Uiso 1 1 d R U . . .
C59 C -0.1193(15) 0.0797(19) -0.174(3) 0.63(3) Uiso 1 1 d D . . . .
H59A H -0.1029 0.0613 -0.1947 0.945 Uiso 1 1 d R U . . .
H59B H -0.1531 0.0790 -0.1895 0.945 Uiso 1 1 d R U . . .
H59C H -0.1128 0.0657 -0.1400 0.945 Uiso 1 1 d R U . . .
C60 C -0.0427(8) 0.2469(10) -0.1633(9) 0.411(17) Uiso 1 1 d D . . . .
H60A H -0.0272 0.2781 -0.1648 0.493 Uiso 1 1 d R U . . .
H60B H -0.0623 0.2385 -0.1973 0.493 Uiso 1 1 d R U . . .
C61 C -0.0718(9) 0.2463(13) -0.1246(10) 0.411(17) Uiso 1 1 d D . . . .
H61A H -0.0523 0.2589 -0.0921 0.493 Uiso 1 1 d R U . . .
H61B H -0.0811 0.2132 -0.1188 0.493 Uiso 1 1 d R U . . .
C62 C -0.1169(8) 0.2784(9) -0.1436(16) 0.40(3) Uiso 1 1 d D . . . .
H62A H -0.1203 0.2996 -0.1158 0.479 Uiso 1 1 d R U . . .
H62B H -0.1140 0.2986 -0.1723 0.479 Uiso 1 1 d R U . . .
C63 C -0.1610(10) 0.2457(15) -0.1598(18) 0.411(17) Uiso 1 1 d D . . . .
H63A H -0.1513 0.2136 -0.1671 0.616 Uiso 1 1 d R U . . .
H63B H -0.1824 0.2590 -0.1903 0.616 Uiso 1 1 d R U . . .
H63C H -0.1771 0.2440 -0.1326 0.616 Uiso 1 1 d R U . . .
C32A C 0.0292(5) 0.4877(5) 0.3756(5) 0.074(6) Uiso 0.5 1 d D . P A 1
H32A H 0.0072 0.4764 0.3951 0.089 Uiso 0.5 1 d R U P A 1
H32B H 0.0434 0.5183 0.3902 0.089 Uiso 0.5 1 d R U P A 1
C33A C 0.0046(9) 0.4930(10) 0.3201(7) 0.126(11) Uiso 0.5 1 d D . P A 1
H33A H -0.0067 0.4613 0.3059 0.152 Uiso 0.5 1 d R U P A 1
H33B H 0.0272 0.5051 0.3018 0.152 Uiso 0.5 1 d R U P A 1
C34A C -0.0385(9) 0.5280(11) 0.3117(12) 0.118(6) Uiso 0.5 1 d D . P A 1
H34A H -0.0618 0.5197 0.2798 0.142 Uiso 0.5 1 d R U P A 1
H34B H -0.0539 0.5247 0.3398 0.142 Uiso 0.5 1 d R U P A 1
C35A C -0.023(2) 0.5801(9) 0.309(2) 0.26(3) Uiso 0.5 1 d D . P A 1
H35A H 0.0086 0.5804 0.3032 0.386 Uiso 0.5 1 d R U P A 1
H35B H -0.0216 0.5963 0.3414 0.386 Uiso 0.5 1 d R U P A 1
H35C H -0.0448 0.5969 0.2817 0.386 Uiso 0.5 1 d R U P A 1
C36A C 0.0430(5) 0.4020(4) 0.3519(7) 0.097(8) Uiso 0.5 1 d D . P A 1
H36A H 0.0176 0.3922 0.3675 0.117 Uiso 0.5 1 d R U P A 1
H36B H 0.0306 0.4039 0.3147 0.117 Uiso 0.5 1 d R U P A 1
C37A C 0.0857(9) 0.3692(7) 0.3675(19) 0.21(2) Uiso 0.5 1 d D . P A 1
H37A H 0.0948 0.3660 0.4049 0.257 Uiso 0.5 1 d R U P A 1
H37B H 0.1122 0.3841 0.3572 0.257 Uiso 0.5 1 d R U P A 1
C38A C 0.0760(9) 0.3190(6) 0.3432(14) 0.112(10) Uiso 0.5 1 d D . P A 1
H38A H 0.0888 0.3174 0.3132 0.135 Uiso 0.5 1 d R U P A 1
H38B H 0.0925 0.2948 0.3678 0.135 Uiso 0.5 1 d R U P A 1
C39A C 0.0233(11) 0.3073(13) 0.3278(18) 0.19(2) Uiso 0.5 1 d D . P A 1
H39A H 0.0178 0.2809 0.3035 0.286 Uiso 0.5 1 d R U P A 1
H39B H 0.0057 0.3355 0.3121 0.286 Uiso 0.5 1 d R U P A 1
H39C H 0.0128 0.2981 0.3577 0.286 Uiso 0.5 1 d R U P A 1
C40A C 0.0988(5) 0.4416(6) 0.4295(4) 0.082(7) Uiso 0.5 1 d D . P A 1
H40A H 0.1151 0.4104 0.4329 0.099 Uiso 0.5 1 d R U P A 1
H40B H 0.1219 0.4676 0.4405 0.099 Uiso 0.5 1 d R U P A 1
C41A C 0.0600(10) 0.4422(10) 0.4575(7) 0.165(16) Uiso 0.5 1 d D . P A 1
H41A H 0.0305 0.4538 0.4342 0.199 Uiso 0.5 1 d R U P A 1
H41B H 0.0688 0.4650 0.4861 0.199 Uiso 0.5 1 d R U P A 1
C42A C 0.0525(15) 0.3926(10) 0.4783(11) 0.177(18) Uiso 0.5 1 d D . P A 1
H42A H 0.0785 0.3709 0.4760 0.212 Uiso 0.5 1 d R U P A 1
H42B H 0.0230 0.3791 0.4569 0.212 Uiso 0.5 1 d R U P A 1
C43A C 0.0483(12) 0.3953(11) 0.5337(8) 0.106(10) Uiso 0.5 1 d D . P A 1
H43A H 0.0762 0.4116 0.5543 0.159 Uiso 0.5 1 d R U P A 1
H43B H 0.0467 0.3629 0.5466 0.159 Uiso 0.5 1 d R U P A 1
H43C H 0.0202 0.4132 0.5353 0.159 Uiso 0.5 1 d R U P A 1
C44A C 0.0997(5) 0.4673(6) 0.3408(6) 0.071(6) Uiso 0.5 1 d D . P A 1
H44A H 0.1335 0.4665 0.3584 0.085 Uiso 0.5 1 d R U P A 1
H44B H 0.0938 0.4499 0.3083 0.085 Uiso 0.5 1 d R U P A 1
C45A C 0.0798(14) 0.5198(9) 0.336(2) 1.0(2) Uiso 0.5 1 d D . P A 1
H45A H 0.0564 0.5232 0.3034 1.177 Uiso 0.5 1 d R U P A 1
H45B H 0.0641 0.5266 0.3636 1.177 Uiso 0.5 1 d R U P A 1
C46A C 0.122(2) 0.5549(8) 0.340(3) 0.44(6) Uiso 0.5 1 d D . P A 1
H46A H 0.1340 0.5662 0.3752 0.528 Uiso 0.5 1 d R U P A 1
H46B H 0.1109 0.5830 0.3181 0.528 Uiso 0.5 1 d R U P A 1
C47A C 0.1599(9) 0.5285(12) 0.3200(14) 0.116(7) Uiso 0.5 1 d D . P A 1
H47A H 0.1670 0.4981 0.3382 0.173 Uiso 0.5 1 d R U P A 1
H47B H 0.1882 0.5483 0.3270 0.173 Uiso 0.5 1 d R U P A 1
H47C H 0.1493 0.5222 0.2835 0.173 Uiso 0.5 1 d R U P A 1
C32B C 0.0272(5) 0.4668(6) 0.3309(5) 0.102(9) Uiso 0.5 1 d D . P A 2
H32C H 0.0392 0.4749 0.3014 0.122 Uiso 0.5 1 d R U P A 2
H32D H 0.0027 0.4418 0.3209 0.122 Uiso 0.5 1 d R U P A 2
C33B C 0.0079(6) 0.5114(6) 0.3509(7) 0.068(5) Uiso 0.5 1 d D . P A 2
H33C H 0.0290 0.5390 0.3511 0.081 Uiso 0.5 1 d R U P A 2
H33D H 0.0059 0.5057 0.3860 0.081 Uiso 0.5 1 d R U P A 2
C34B C -0.0418(8) 0.5236(10) 0.3153(14) 0.118(6) Uiso 0.5 1 d D . P A 2
H34C H -0.0422 0.5166 0.2797 0.142 Uiso 0.5 1 d R U P A 2
H34D H -0.0650 0.5024 0.3248 0.142 Uiso 0.5 1 d R U P A 2
C35B C -0.0574(10) 0.5744(9) 0.3217(15) 0.141(13) Uiso 0.5 1 d D . P A 2
H35D H -0.0906 0.5782 0.3043 0.212 Uiso 0.5 1 d R U P A 2
H35E H -0.0384 0.5953 0.3060 0.212 Uiso 0.5 1 d R U P A 2
H35F H -0.0524 0.5831 0.3574 0.212 Uiso 0.5 1 d R U P A 2
C36B C 0.0925(5) 0.4056(5) 0.3601(8) 0.101(8) Uiso 0.5 1 d D . P A 2
H36C H 0.1021 0.4115 0.3285 0.121 Uiso 0.5 1 d R U P A 2
H36D H 0.1204 0.3967 0.3874 0.121 Uiso 0.5 1 d R U P A 2
C37B C 0.0547(7) 0.3671(5) 0.3523(10) 0.082(7) Uiso 0.5 1 d D . P A 2
H37C H 0.0363 0.3671 0.3165 0.099 Uiso 0.5 1 d R U P A 2
H37D H 0.0330 0.3746 0.3735 0.099 Uiso 0.5 1 d R U P A 2
C38B C 0.0761(16) 0.3165(5) 0.3656(18) 0.53(10) Uiso 0.5 1 d D . P A 2
H38C H 0.1097 0.3172 0.3657 0.641 Uiso 0.5 1 d R U P A 2
H38D H 0.0741 0.3083 0.4002 0.641 Uiso 0.5 1 d R U P A 2
C39B C 0.0502(12) 0.2774(6) 0.3288(13) 0.115(10) Uiso 0.5 1 d D . P A 2
H39D H 0.0161 0.2824 0.3212 0.173 Uiso 0.5 1 d R U P A 2
H39E H 0.0580 0.2459 0.3443 0.173 Uiso 0.5 1 d R U P A 2
H39F H 0.0603 0.2793 0.2975 0.173 Uiso 0.5 1 d R U P A 2
C40B C 0.0454(5) 0.4355(8) 0.4209(5) 0.20(2) Uiso 0.5 1 d D . P A 2
H40C H 0.0277 0.4622 0.4311 0.240 Uiso 0.5 1 d R U P A 2
H40D H 0.0249 0.4071 0.4126 0.240 Uiso 0.5 1 d R U P A 2
C41B C 0.0903(8) 0.4248(14) 0.4606(6) 0.156(15) Uiso 0.5 1 d D . P A 2
H41C H 0.1135 0.4503 0.4598 0.187 Uiso 0.5 1 d R U P A 2
H41D H 0.1034 0.3943 0.4519 0.187 Uiso 0.5 1 d R U P A 2
C42B C 0.0843(9) 0.4208(10) 0.5150(5) 0.101(8) Uiso 0.5 1 d D . P A 2
H42C H 0.1157 0.4185 0.5391 0.121 Uiso 0.5 1 d R U P A 2
H42D H 0.0691 0.4503 0.5230 0.121 Uiso 0.5 1 d R U P A 2
C43B C 0.054(3) 0.378(2) 0.522(2) 0.35(5) Uiso 0.5 1 d D . P A 2
H43D H 0.0211 0.3875 0.5166 0.518 Uiso 0.5 1 d R U P A 2
H43E H 0.0658 0.3650 0.5559 0.518 Uiso 0.5 1 d R U P A 2
H43F H 0.0559 0.3530 0.4968 0.518 Uiso 0.5 1 d R U P A 2
C44B C 0.1044(6) 0.4899(6) 0.3952(5) 0.104(9) Uiso 0.5 1 d D . P A 2
H44C H 0.0903 0.5171 0.4092 0.125 Uiso 0.5 1 d R U P A 2
H44D H 0.1312 0.4773 0.4218 0.125 Uiso 0.5 1 d R U P A 2
C45B C 0.1200(6) 0.5048(6) 0.3488(6) 0.056(5) Uiso 0.5 1 d D . P A 2
H45C H 0.0942 0.5224 0.3254 0.067 Uiso 0.5 1 d R U P A 2
H45D H 0.1267 0.4759 0.3310 0.067 Uiso 0.5 1 d R U P A 2
C46B C 0.1644(8) 0.5367(12) 0.3625(9) 0.157(15) Uiso 0.5 1 d D . P A 2
H46C H 0.1926 0.5162 0.3690 0.189 Uiso 0.5 1 d R U P A 2
H46D H 0.1650 0.5544 0.3940 0.189 Uiso 0.5 1 d R U P A 2
C47B C 0.1669(10) 0.5726(9) 0.3207(11) 0.116(7) Uiso 0.5 1 d D . P A 2
H47D H 0.1505 0.5595 0.2877 0.173 Uiso 0.5 1 d R U P A 2
H47E H 0.1997 0.5789 0.3213 0.173 Uiso 0.5 1 d R U P A 2
H47F H 0.1517 0.6025 0.3266 0.173 Uiso 0.5 1 d R U P A 2

loop_
_atom_site_aniso_label
_atom_site_aniso_U_11
_atom_site_aniso_U_22
_atom_site_aniso_U_33
_atom_site_aniso_U_23
_atom_site_aniso_U_13
_atom_site_aniso_U_12
Mo1 0.0364(4) 0.0397(4) 0.0389(4) -0.0113(3) 0.0106(3) -0.0080(3)
Mo2 0.0410(4) 0.0399(4) 0.0422(4) -0.0103(3) 0.0174(3) -0.0059(3)
Mo3 0.0415(4) 0.0430(4) 0.0400(4) -0.0041(3) 0.0210(3) -0.0032(3)
Mo4 0.0435(4) 0.0426(4) 0.0336(4) 0.0015(3) 0.0184(3) -0.0031(3)
Mo5 0.0406(4) 0.0430(4) 0.0285(3) 0.0019(3) 0.0085(3) 0.0011(3)
Mo6 0.0323(3) 0.0464(4) 0.0318(3) -0.0067(3) 0.0039(3) -0.0019(3)
Mo7 0.0286(3) 0.0365(3) 0.0375(4) -0.0054(3) 0.0124(3) -0.0067(3)
Mo8 0.0331(3) 0.0332(3) 0.0332(3) 0.0006(3) 0.0129(3) -0.0044(3)
Mo9 0.0323(3) 0.0353(3) 0.0463(4) -0.0009(3) 0.0178(3) -0.0006(3)
Mo10 0.0284(3) 0.0367(3) 0.0354(4) 0.0038(3) 0.0093(3) -0.0006(3)
Mo11 0.0266(3) 0.0346(3) 0.0293(3) -0.0016(3) 0.0088(2) -0.0046(2)
Mo12 0.0299(3) 0.0327(3) 0.0308(3) 0.0000(3) 0.0117(3) -0.0038(2)
Zn1 0.0485(6) 0.0544(6) 0.0295(5) -0.0065(4) 0.0109(4) -0.0015(4)
Zn2 0.0361(5) 0.0328(4) 0.0423(5) 0.0023(4) 0.0169(4) -0.0048(4)
Zn3 0.0290(4) 0.0378(5) 0.0434(5) -0.0012(4) 0.0147(4) -0.0077(4)
Zn4 0.0302(4) 0.0360(4) 0.0288(4) -0.0036(3) 0.0096(3) -0.0022(3)
P1 0.0260(9) 0.0311(9) 0.0273(9) -0.0019(7) 0.0100(7) -0.0046(7)
O1 0.065(4) 0.069(4) 0.034(3) -0.008(3) 0.008(3) 0.030(3)
O2 0.053(4) 0.070(4) 0.034(3) -0.002(3) 0.001(3) 0.021(3)
O3 0.038(3) 0.040(3) 0.049(3) -0.008(2) 0.015(3) 0.009(2)
O4 0.067(4) 0.056(4) 0.040(3) -0.011(3) -0.001(3) 0.025(3)
O5 0.041(3) 0.053(4) 0.073(4) 0.002(3) 0.018(3) 0.019(3)
O6 0.040(3) 0.066(4) 0.071(4) -0.003(3) 0.012(3) 0.020(3)
O7 0.040(3) 0.071(4) 0.048(4) -0.010(3) -0.002(3) 0.004(3)
O8 0.055(4) 0.056(4) 0.041(3) 0.012(3) 0.007(3) 0.009(3)
O9 0.040(3) 0.049(3) 0.037(3) -0.014(2) 0.005(2) -0.004(2)
O10 0.046(3) 0.051(3) 0.029(3) -0.011(2) 0.010(2) -0.007(2)
O11 0.051(4) 0.053(4) 0.061(4) -0.019(3) 0.013(3) -0.012(3)
O12 0.051(3) 0.051(3) 0.031(3) 0.004(2) 0.013(2) -0.002(3)
O13 0.044(3) 0.048(3) 0.034(3) -0.008(2) 0.014(2) -0.005(2)
O14 0.045(3) 0.047(3) 0.033(3) -0.001(2) 0.011(2) 0.002(2)
O15 0.064(4) 0.062(4) 0.051(4) 0.008(3) 0.034(3) 0.001(3)
O16 0.061(4) 0.053(4) 0.060(4) -0.023(3) 0.022(3) -0.008(3)
O17 0.048(3) 0.047(3) 0.045(3) -0.012(3) 0.024(3) -0.004(3)
O18 0.056(4) 0.063(4) 0.057(4) -0.005(3) 0.035(3) 0.000(3)
O19 0.029(3) 0.047(3) 0.037(3) -0.007(2) 0.005(2) -0.005(2)
O20 0.036(3) 0.041(3) 0.029(3) -0.005(2) 0.010(2) -0.002(2)
O21 0.034(3) 0.044(3) 0.045(3) -0.011(2) 0.014(2) -0.014(2)
O22 0.042(3) 0.038(3) 0.035(3) 0.003(2) 0.013(2) -0.001(2)
O23 0.032(3) 0.037(3) 0.031(3) -0.004(2) 0.010(2) -0.004(2)
O24 0.033(3) 0.037(3) 0.030(3) 0.001(2) 0.014(2) -0.002(2)
O25 0.041(3) 0.038(3) 0.038(3) -0.005(2) 0.017(2) -0.008(2)
O26 0.046(3) 0.035(3) 0.037(3) 0.000(2) 0.021(2) -0.006(2)
O27 0.034(3) 0.036(3) 0.032(3) -0.004(2) 0.013(2) -0.004(2)
O28 0.043(3) 0.036(3) 0.054(3) -0.005(3) 0.021(3) 0.000(2)
O29 0.037(3) 0.043(3) 0.039(3) -0.001(2) 0.018(2) -0.003(2)
O30 0.037(3) 0.042(3) 0.049(3) -0.004(2) 0.022(2) -0.002(2)
O31 0.036(3) 0.053(3) 0.054(3) -0.009(3) 0.021(3) -0.011(2)
O32 0.028(2) 0.032(3) 0.031(3) -0.005(2) 0.009(2) -0.005(2)
O33 0.035(3) 0.033(3) 0.035(3) 0.000(2) 0.013(2) -0.008(2)
O34 0.030(2) 0.034(3) 0.028(3) 0.000(2) 0.010(2) -0.003(2)
O35 0.052(3) 0.035(3) 0.050(3) -0.004(3) 0.017(3) -0.007(2)
O36 0.027(2) 0.031(2) 0.033(3) 0.002(2) 0.011(2) -0.0034(19)
O37 0.030(3) 0.035(3) 0.036(3) 0.002(2) 0.014(2) -0.003(2)
O38 0.035(3) 0.032(3) 0.040(3) -0.002(2) 0.017(2) -0.006(2)
O39 0.029(3) 0.041(3) 0.042(3) -0.001(2) 0.015(2) -0.004(2)
O40 0.043(3) 0.047(3) 0.063(4) 0.003(3) 0.019(3) 0.002(3)
O41 0.046(3) 0.046(3) 0.039(3) 0.001(2) 0.020(2) -0.002(2)
O42 0.029(2) 0.034(3) 0.026(2) -0.002(2) 0.008(2) -0.003(2)
O43 0.042(3) 0.044(3) 0.038(3) -0.007(2) 0.011(2) -0.006(2)
O44 0.035(3) 0.038(3) 0.039(3) 0.005(2) 0.013(2) -0.002(2)
O45 0.028(2) 0.040(3) 0.033(3) -0.002(2) 0.005(2) -0.003(2)
O46 0.047(3) 0.051(3) 0.050(3) 0.006(3) 0.007(3) 0.005(3)
C1 0.050(5) 0.047(5) 0.032(4) -0.006(4) 0.006(4) 0.012(4)
C2 0.040(4) 0.039(4) 0.035(4) -0.008(3) 0.012(3) 0.009(3)
C3 0.052(5) 0.050(5) 0.035(4) -0.006(4) 0.012(4) 0.021(4)
C4 0.047(5) 0.049(5) 0.038(4) -0.005(4) 0.007(4) 0.019(4)
C5 0.049(5) 0.050(5) 0.029(4) -0.006(4) -0.001(3) 0.017(4)
C6 0.045(4) 0.043(4) 0.033(4) -0.003(3) 0.009(3) 0.014(4)
C7 0.039(4) 0.046(4) 0.032(4) -0.001(3) 0.007(3) 0.013(3)
C8 0.051(5) 0.040(4) 0.032(4) 0.005(3) 0.015(4) 0.012(4)
C9 0.046(5) 0.055(5) 0.044(5) -0.004(4) 0.008(4) 0.023(4)
C10 0.055(6) 0.057(6) 0.071(7) -0.019(5) -0.008(5) 0.030(5)
C11 0.053(6) 0.066(6) 0.071(7) -0.019(5) -0.006(5) 0.029(5)
C12 0.043(5) 0.059(6) 0.056(6) -0.004(4) 0.014(4) 0.014(4)
C13 0.051(5) 0.048(5) 0.064(6) -0.003(4) 0.014(5) 0.023(4)
C14 0.046(5) 0.059(6) 0.061(6) -0.010(5) 0.004(4) 0.018(4)
C15 0.033(4) 0.057(5) 0.047(5) 0.008(4) 0.012(4) 0.014(4)

loop_
_atom_type_symbol
_atom_type_description
_atom_type_scat_dispersion_real
_atom_type_scat_dispersion_imag
_atom_type_scat_source
C C 0.0033 0.0016 'International Tables Vol C Tables 4.2.6.8 and 6.1.1.4'
H H 0.0000 0.0000 'International Tables Vol C Tables 4.2.6.8 and 6.1.1.4'
N N 0.0061 0.0033 'International Tables Vol C Tables 4.2.6.8 and 6.1.1.4'
O O 0.0106 0.0060 'International Tables Vol C Tables 4.2.6.8 and 6.1.1.4'
P P 0.1023 0.0942 'International Tables Vol C Tables 4.2.6.8 and 6.1.1.4'
Zn Zn 0.2839 1.4301 'International Tables Vol C Tables 4.2.6.8 and 6.1.1.4'
Mo Mo -1.6832 0.6857 'International Tables Vol C Tables 4.2.6.8 and 6.1.1.4'

loop_
_geom_angle_atom_site_label_1
_geom_angle_atom_site_label_2
_geom_angle_atom_site_label_3
_geom_angle
_geom_angle_site_symmetry_1
_geom_angle_site_symmetry_3
O11 Mo1 O13 105.3(3) . .
O11 Mo1 O25 106.1(3) . .
O13 Mo1 O25 93.5(2) . .
O11 Mo1 O9 99.2(3) . .
O13 Mo1 O9 84.4(2) . .
O25 Mo1 O9 154.2(2) . .
O11 Mo1 O21 97.7(3) . .
O13 Mo1 O21 156.6(2) . .
O25 Mo1 O21 84.1(2) . .
O9 Mo1 O21 87.8(2) . .
O11 Mo1 O23 170.5(2) . .
O13 Mo1 O23 80.78(19) . .
O25 Mo1 O23 80.41(18) . .
O9 Mo1 O23 73.89(18) . .
O21 Mo1 O23 75.90(17) . .
O11 Mo1 Mo2 99.7(2) . .
O13 Mo1 Mo2 48.36(16) . .
O25 Mo1 Mo2 48.05(15) . .
O9 Mo1 Mo2 132.28(16) . .
O21 Mo1 Mo2 131.97(15) . .
O23 Mo1 Mo2 89.73(11) . .
O16 Mo2 O25 105.5(3) . .
O16 Mo2 O13 106.0(3) . .
O25 Mo2 O13 94.1(2) . .
O16 Mo2 O28 101.3(3) . .
O25 Mo2 O28 83.8(2) . .
O13 Mo2 O28 152.1(2) . .
O16 Mo2 O17 98.9(3) . .
O25 Mo2 O17 155.3(2) . .
O13 Mo2 O17 82.9(2) . .
O28 Mo2 O17 87.5(2) . .
O16 Mo2 Mo1 99.8(2) . .
O25 Mo2 Mo1 48.70(16) . .
O13 Mo2 Mo1 48.42(15) . .
O28 Mo2 Mo1 131.74(16) . .
O17 Mo2 Mo1 130.94(16) . .
O18 Mo3 O29 106.8(3) . .
O18 Mo3 O14 107.0(3) . .
O29 Mo3 O14 93.1(2) . .
O18 Mo3 O30 100.2(3) . .
O29 Mo3 O30 84.3(2) . .
O14 Mo3 O30 152.2(2) . .
O18 Mo3 O17 97.6(3) . .
O29 Mo3 O17 155.5(2) . .
O14 Mo3 O17 82.6(2) . .
O30 Mo3 O17 88.3(2) . .
O18 Mo3 Mo4 101.6(2) . .
O29 Mo3 Mo4 48.12(15) . .
O14 Mo3 Mo4 47.93(16) . .
O30 Mo3 Mo4 131.62(15) . .
O17 Mo3 Mo4 130.22(16) . .
O15 Mo4 O14 105.8(3) . .
O15 Mo4 O29 106.4(3) . .
O14 Mo4 O29 93.2(2) . .
O15 Mo4 O12 100.4(3) . .
O14 Mo4 O12 84.1(2) . .
O29 Mo4 O12 152.8(2) . .
O15 Mo4 O26 97.8(3) . .
O14 Mo4 O26 155.8(2) . .
O29 Mo4 O26 84.9(2) . .
O12 Mo4 O26 86.7(2) . .
O15 Mo4 Mo3 100.4(2) . .
O14 Mo4 Mo3 48.11(16) . .
O29 Mo4 Mo3 48.05(15) . .
O12 Mo4 Mo3 131.53(16) . .
O26 Mo4 Mo3 132.58(15) . .
O8 Mo5 O22 104.1(3) . .
O8 Mo5 O12 103.7(3) . .
O22 Mo5 O12 96.2(2) . .
O8 Mo5 O10 102.0(3) . .
O22 Mo5 O10 151.6(2) . .
O12 Mo5 O10 88.4(2) . .
O8 Mo5 O20 102.2(3) . .
O22 Mo5 O20 89.4(2) . .
O12 Mo5 O20 151.2(2) . .
O10 Mo5 O20 74.2(2) . .
O8 Mo5 Mo6 99.5(2) . .
O22 Mo5 Mo6 125.64(16) . .
O12 Mo5 Mo6 124.50(17) . .
O10 Mo5 Mo6 37.34(15) . .
O20 Mo5 Mo6 37.57(14) . .
O7 Mo6 O19 104.5(3) . .
O7 Mo6 O9 103.4(3) . .
O19 Mo6 O9 96.8(2) . .
O7 Mo6 O10 101.7(3) . .
O19 Mo6 O10 151.3(2) . .
O9 Mo6 O10 88.1(2) . .
O7 Mo6 O20 102.3(3) . .
O19 Mo6 O20 88.9(2) . .
O9 Mo6 O20 151.3(2) . .
O10 Mo6 O20 74.3(2) . .
O7 Mo6 Mo5 99.3(2) . .
O19 Mo6 Mo5 125.28(16) . .
O9 Mo6 Mo5 124.38(17) . .
O10 Mo6 Mo5 37.39(15) . .
O20 Mo6 Mo5 37.63(14) . .
O31 Mo7 O32 107.8(2) . .
O31 Mo7 O33 106.8(2) . .
O32 Mo7 O33 92.60(19) . .
O31 Mo7 O19 101.4(3) . .
O32 Mo7 O19 84.5(2) . .
O33 Mo7 O19 151.1(2) . .
O31 Mo7 O21 98.5(2) . .
O32 Mo7 O21 153.4(2) . .
O33 Mo7 O21 83.2(2) . .
O19 Mo7 O21 86.7(2) . .
O31 Mo7 Mo12 101.0(2) . .
O32 Mo7 Mo12 48.01(14) . .
O33 Mo7 Mo12 48.01(14) . .
O19 Mo7 Mo12 131.77(14) . .
O21 Mo7 Mo12 130.82(15) . .
O35 Mo8 O34 107.5(2) . .
O35 Mo8 O37 106.2(2) . .
O34 Mo8 O37 92.97(19) . .
O35 Mo8 O22 102.2(2) . .
O34 Mo8 O22 84.1(2) . .
O37 Mo8 O22 150.9(2) . .
O35 Mo8 O26 98.7(2) . .
O34 Mo8 O26 153.37(19) . .
O37 Mo8 O26 84.1(2) . .
O22 Mo8 O26 85.8(2) . .
O35 Mo8 Mo11 100.5(2) . .
O34 Mo8 Mo11 48.23(14) . .
O37 Mo8 Mo11 48.11(14) . .
O22 Mo8 Mo11 131.53(15) . .
O26 Mo8 Mo11 131.75(15) . .
O40 Mo9 O28 104.0(3) . .
O40 Mo9 O30 103.3(3) . .
O28 Mo9 O30 96.1(2) . .
O40 Mo9 O38 101.3(2) . .
O28 Mo9 O38 89.6(2) . .
O30 Mo9 O38 152.6(2) . .
O40 Mo9 O39 102.0(2) . .
O28 Mo9 O39 151.9(2) . .
O30 Mo9 O39 88.1(2) . .
O38 Mo9 O39 74.97(19) . .
O40 Mo9 Mo10 98.6(2) . .
O28 Mo9 Mo10 126.40(17) . .
O30 Mo9 Mo10 124.94(17) . .
O38 Mo9 Mo10 38.11(14) . .
O39 Mo9 Mo10 37.72(14) . .
O46 Mo10 O45 104.0(3) . .
O46 Mo10 O44 104.2(3) . .
O45 Mo10 O44 97.5(2) . .
O46 Mo10 O39 101.6(3) . .
O45 Mo10 O39 88.6(2) . .
O44 Mo10 O39 151.1(2) . .
O46 Mo10 O38 100.9(2) . .
O45 Mo10 O38 151.8(2) . .
O44 Mo10 O38 88.9(2) . .
O39 Mo10 O38 73.53(19) . .
O46 Mo10 Mo9 98.1(2) . .
O45 Mo10 Mo9 124.90(16) . .
O44 Mo10 Mo9 124.84(16) . .
O39 Mo10 Mo9 37.25(14) . .
O38 Mo10 Mo9 37.11(13) . .
O43 Mo11 O37 105.0(2) . .
O43 Mo11 O34 106.9(2) . .
O37 Mo11 O34 93.0(2) . .
O43 Mo11 O42 99.2(2) . .
O37 Mo11 O42 154.97(19) . .
O34 Mo11 O42 86.17(19) . .
O43 Mo11 O45 100.3(2) . .
O37 Mo11 O45 82.3(2) . .
O34 Mo11 O45 152.67(19) . .
O42 Mo11 O45 87.03(19) . .
O43 Mo11 Mo8 99.11(19) . .
O37 Mo11 Mo8 48.27(14) . .
O34 Mo11 Mo8 48.12(13) . .
O42 Mo11 Mo8 134.02(13) . .
O45 Mo11 Mo8 130.05(14) . .
O41 Mo12 O32 107.6(2) . .
O41 Mo12 O33 105.8(2) . .
O32 Mo12 O33 92.5(2) . .
O41 Mo12 O42 99.5(2) . .
O32 Mo12 O42 85.92(19) . .
O33 Mo12 O42 153.93(19) . .
O41 Mo12 O44 100.7(2) . .
O32 Mo12 O44 151.6(2) . .
O33 Mo12 O44 82.9(2) . .
O42 Mo12 O44 86.24(19) . .
O41 Mo12 Mo7 100.06(19) . .
O32 Mo12 Mo7 47.91(13) . .
O33 Mo12 Mo7 48.01(15) . .
O42 Mo12 Mo7 133.46(13) . .
O44 Mo12 Mo7 130.24(15) . .
O1 Zn1 O10 112.0(2) . .
O1 Zn1 O13 111.1(3) . .
O10 Zn1 O13 110.1(2) . .
O1 Zn1 O14 111.4(3) . .
O10 Zn1 O14 112.3(2) . .
O13 Zn1 O14 99.3(2) . .
O3 Zn2 O38 115.2(2) 6_565 .
O3 Zn2 O33 102.4(2) 6_565 .
O38 Zn2 O33 110.8(2) . .
O3 Zn2 O25 119.8(2) 6_565 .
O38 Zn2 O25 106.8(2) . .
O33 Zn2 O25 100.6(2) . .
O5 Zn3 O39 120.0(2) 8_455 .
O5 Zn3 O37 106.3(2) 8_455 .
O39 Zn3 O37 109.7(2) . .
O5 Zn3 O29 111.2(2) 8_455 .
O39 Zn3 O29 107.6(2) . .
O37 Zn3 O29 100.2(2) . .
O42 Zn4 O20 122.1(2) . 7
O42 Zn4 O34 108.82(19) . 7
O20 Zn4 O34 107.9(2) 7 7
O42 Zn4 O32 109.77(19) . 7
O20 Zn4 O32 108.3(2) 7 7
O34 Zn4 O32 96.85(19) 7 7
O36 P1 O24 109.0(3) . .
O36 P1 O23 108.8(3) . .
O24 P1 O23 111.1(3) . .
O36 P1 O27 111.6(3) . .
O24 P1 O27 108.5(3) . .
O23 P1 O27 107.9(3) . .
C1 O1 Zn1 116.7(5) . .
C8 O3 Zn2 109.7(5) . 6_566
C15 O5 Zn3 114.7(5) . 8_556
Mo6 O9 Mo1 126.4(3) . .
Zn1 O10 Mo6 125.2(3) . .
Zn1 O10 Mo5 122.8(3) . .
Mo6 O10 Mo5 105.3(2) . .
Mo5 O12 Mo4 128.1(3) . .
Mo2 O13 Mo1 83.2(2) . .
Mo2 O13 Zn1 138.6(3) . .
Mo1 O13 Zn1 128.8(3) . .
Mo4 O14 Mo3 84.0(2) . .
Mo4 O14 Zn1 127.8(3) . .
Mo3 O14 Zn1 139.1(3) . .
Mo2 O17 Mo3 119.4(2) . .
Mo6 O19 Mo7 128.3(3) . .
Zn4 O20 Mo6 124.7(3) 7 .
Zn4 O20 Mo5 124.4(2) 7 .
Mo6 O20 Mo5 104.8(2) . .
Mo1 O21 Mo7 120.8(2) . .
Mo5 O22 Mo8 128.6(3) . .
P1 O23 Mo1 127.3(3) . .
Mo2 O25 Mo1 83.2(2) . .
Mo2 O25 Zn2 132.4(3) . .
Mo1 O25 Zn2 136.2(3) . .
Mo4 O26 Mo8 121.3(2) . .
Mo9 O28 Mo2 127.4(3) . .
Mo3 O29 Mo4 83.8(2) . .
Mo3 O29 Zn3 130.6(3) . .
Mo4 O29 Zn3 137.0(3) . .
Mo9 O30 Mo3 126.7(3) . .
Mo7 O32 Mo12 84.08(18) . .
Mo7 O32 Zn4 130.4(2) . 7
Mo12 O32 Zn4 139.4(2) . 7
Mo7 O33 Mo12 83.98(19) . .
Mo7 O33 Zn2 138.8(3) . .
Mo12 O33 Zn2 130.2(3) . .
Mo8 O34 Mo11 83.65(18) . .
Mo8 O34 Zn4 131.3(2) . 7
Mo11 O34 Zn4 139.1(3) . 7
Mo11 O37 Mo8 83.62(18) . .
Mo11 O37 Zn3 130.4(3) . .
Mo8 O37 Zn3 138.8(3) . .
Zn2 O38 Mo9 126.4(3) . .
Zn2 O38 Mo10 122.0(2) . .
Mo9 O38 Mo10 104.8(2) . .
Zn3 O39 Mo9 126.6(3) . .
Zn3 O39 Mo10 122.6(3) . .
Mo9 O39 Mo10 105.0(2) . .
Zn4 O42 Mo12 115.4(2) . .
Zn4 O42 Mo11 114.1(2) . .
Mo12 O42 Mo11 122.3(2) . .
Mo10 O44 Mo12 127.5(3) . .
Mo10 O45 Mo11 126.2(2) . .
C16 N1 C24 114.4(7) . .
C16 N1 C20 105.0(7) . .
C24 N1 C20 110.9(7) . .
C16 N1 C28 110.4(7) . .
C24 N1 C28 106.3(7) . .
C20 N1 C28 109.8(7) . .
C32A N2 C40A 110.7(7) . .
C32B N2 C36B 111.1(7) . .
C32B N2 C44B 112.7(7) . .
C36B N2 C44B 108.7(7) . .
C32A N2 C36A 109.3(7) . .
C40A N2 C36A 111.0(7) . .
C32A N2 C44A 110.3(6) . .
C40A N2 C44A 107.9(7) . .
C36A N2 C44A 107.6(7) . .
C32B N2 C40B 108.3(7) . .
C36B N2 C40B 108.8(7) . .
C44B N2 C40B 107.0(7) . .
C48 N3 C60 113.0(7) . .
C48 N3 C56 110.2(8) . .
C60 N3 C56 109.3(8) . .
C48 N3 C52 109.3(8) . .
C60 N3 C52 107.1(7) . .
C56 N3 C52 107.7(7) . .
O2 C1 O1 125.2(7) . .
O2 C1 C2 121.3(7) . .
O1 C1 C2 113.4(7) . .
C3 C2 C7 119.7(7) . .
C3 C2 C1 120.0(7) . .
C7 C2 C1 120.2(7) . .
C2 C3 C4 121.6(7) . .
C2 C3 H3 119.2 . .
C4 C3 H3 119.2 . .
C5 C4 C3 117.7(7) . .
C5 C4 C9 121.3(7) . .
C3 C4 C9 120.9(7) . .
C6 C5 C4 122.4(7) . .
C6 C5 H5 118.8 . .
C4 C5 H5 118.8 . .
C5 C6 C7 119.8(7) . .
C5 C6 C8 118.7(7) . .
C7 C6 C8 121.5(7) . .
C6 C7 C2 118.8(7) . .
C6 C7 H7 120.6 . .
C2 C7 H7 120.6 . .
O4 C8 O3 125.0(7) . .
O4 C8 C6 118.2(7) . .
O3 C8 C6 116.7(7) . .
C10 C9 C14 117.7(8) . .
C10 C9 C4 121.0(8) . .
C14 C9 C4 121.3(8) . .
C11 C10 C9 121.5(9) . .
C11 C10 H10 119.3 . .
C9 C10 H10 119.3 . .
C10 C11 C12 121.4(9) . .
C10 C11 H11 119.3 . .
C12 C11 H11 119.3 . .
C13 C12 C11 117.4(8) . .
C13 C12 C15 123.1(8) . .
C11 C12 C15 119.5(8) . .
C12 C13 C14 121.6(8) . .
C12 C13 H13 119.2 . .
C14 C13 H13 119.2 . .
C13 C14 C9 120.4(9) . .
C13 C14 H14 119.8 . .
C9 C14 H14 119.8 . .
O6 C15 O5 125.3(7) . .
O6 C15 C12 119.0(8) . .
O5 C15 C12 115.7(8) . .
C17 C16 N1 109.3(8) . .
C17 C16 H16A 111.9 . .
N1 C16 H16A 111.1 . .
C17 C16 H16B 107.8 . .
N1 C16 H16B 108.4 . .
H16A C16 H16B 108.3 . .
C16 C17 C18 109.1(10) . .
C16 C17 H17A 108.2 . .
C18 C17 H17A 109.0 . .
C16 C17 H17B 112.0 . .
C18 C17 H17B 110.1 . .
H17A C17 H17B 108.2 . .
C19 C18 C17 113.1(10) . .
C19 C18 H18A 109.8 . .
C17 C18 H18A 109.6 . .
C19 C18 H18B 108.2 . .
C17 C18 H18B 108.3 . .
H18A C18 H18B 107.8 . .
C18 C19 H19A 110.2 . .
C18 C19 H19B 109.6 . .
H19A C19 H19B 109.5 . .
C18 C19 H19C 108.6 . .
H19A C19 H19C 109.5 . .
H19B C19 H19C 109.5 . .
C21 C20 N1 106.3(8) . .
C21 C20 H20A 112.7 . .
N1 C20 H20A 112.2 . .
C21 C20 H20B 108.4 . .
N1 C20 H20B 108.2 . .
H20A C20 H20B 108.9 . .
C20 C21 C22 108.4(9) . .
C20 C21 H21A 107.8 . .
C22 C21 H21A 110.4 . .
C20 C21 H21B 112.1 . .
C22 C21 H21B 109.7 . .
H21A C21 H21B 108.4 . .
C23 C22 C21 110.9(10) . .
C23 C22 H22A 108.4 . .
C21 C22 H22A 109.1 . .
C23 C22 H22B 110.4 . .
C21 C22 H22B 109.8 . .
H22A C22 H22B 108.1 . .
C22 C23 H23A 108.3 . .
C22 C23 H23B 110.2 . .
H23A C23 H23B 109.5 . .
C22 C23 H23C 109.8 . .
H23A C23 H23C 109.5 . .
H23B C23 H23C 109.5 . .
C25 C24 N1 102.4(7) . .
C25 C24 H24A 110.0 . .
N1 C24 H24A 109.9 . .
C25 C24 H24B 112.9 . .
N1 C24 H24B 112.1 . .
H24A C24 H24B 109.2 . .
C24 C25 C26 111.7(10) . .
C24 C25 H25A 110.6 . .
C26 C25 H25A 109.7 . .
C24 C25 H25B 107.8 . .
C26 C25 H25B 109.0 . .
H25A C25 H25B 107.9 . .
C27 C26 C25 110.8(10) . .
C27 C26 H26A 110.7 . .
C25 C26 H26A 109.3 . .
C27 C26 H26B 108.1 . .
C25 C26 H26B 109.9 . .
H26A C26 H26B 108.1 . .
C26 C27 H27A 108.0 . .
C26 C27 H27B 110.6 . .
H27A C27 H27B 109.5 . .
C26 C27 H27C 109.9 . .
H27A C27 H27C 109.5 . .
H27B C27 H27C 109.5 . .
C29 C28 N1 98.7(7) . .
C29 C28 H28A 108.8 . .
N1 C28 H28A 109.1 . .
C29 C28 H28B 115.6 . .
N1 C28 H28B 114.4 . .
H28A C28 H28B 109.7 . .
C28 C29 C30 106.9(8) . .
C28 C29 H29A 114.2 . .
C30 C29 H29A 109.1 . .
C28 C29 H29B 108.3 . .
C30 C29 H29B 109.8 . .
H29A C29 H29B 108.6 . .
C29 C30 C31 105.9(8) . .
C29 C30 H30A 111.2 . .
C31 C30 H30A 109.5 . .
C29 C30 H30B 111.7 . .
C31 C30 H30B 109.9 . .
H30A C30 H30B 108.7 . .
C30 C31 H31A 107.9 . .
C30 C31 H31B 110.7 . .
H31A C31 H31B 109.5 . .
C30 C31 H31C 109.7 . .
H31A C31 H31C 109.5 . .
H31B C31 H31C 109.5 . .
N3 C48 C49 96.7(8) . .
N3 C48 H48A 111.5 . .
C49 C48 H48A 111.5 . .
N3 C48 H48B 113.1 . .
C49 C48 H48B 113.5 . .
H48A C48 H48B 110.0 . .
C50 C49 C48 111.0(10) . .
C50 C49 H49A 108.9 . .
C48 C49 H49A 109.0 . .
C50 C49 H49B 109.3 . .
C48 C49 H49B 110.5 . .
H49A C49 H49B 108.0 . .
C51 C50 C49 112.1(10) . .
C51 C50 H50A 110.0 . .
C49 C50 H50A 109.8 . .
C51 C50 H50B 108.3 . .
C49 C50 H50B 108.5 . .
H50A C50 H50B 107.9 . .
C50 C51 H51A 108.7 . .
C50 C51 H51B 109.3 . .
H51A C51 H51B 109.5 . .
C50 C51 H51C 110.3 . .
H51A C51 H51C 109.5 . .
H51B C51 H51C 109.5 . .
C53 C52 N3 96.4(7) . .
C53 C52 H52A 111.6 . .
N3 C52 H52A 112.0 . .
C53 C52 H52B 112.7 . .
N3 C52 H52B 113.6 . .
H52A C52 H52B 110.0 . .
C52 C53 C54 111.2(10) . .
C52 C53 H53A 108.6 . .
C54 C53 H53A 108.6 . .
C52 C53 H53B 110.2 . .
C54 C53 H53B 110.2 . .
H53A C53 H53B 108.0 . .
C55 C54 C53 111.3(10) . .
C55 C54 H54A 110.4 . .
C53 C54 H54A 109.9 . .
C55 C54 H54B 107.4 . .
C53 C54 H54B 109.7 . .
H54A C54 H54B 108.0 . .
C54 C55 H55A 110.3 . .
C54 C55 H55B 110.6 . .
H55A C55 H55B 109.5 . .
C54 C55 H55C 107.5 . .
H55A C55 H55C 109.5 . .
H55B C55 H55C 109.4 . .
C57 C56 N3 96.5(8) . .
C57 C56 H56A 112.3 . .
N3 C56 H56A 112.7 . .
C57 C56 H56B 113.3 . .
N3 C56 H56B 111.4 . .
H56A C56 H56B 110.0 . .
C56 C57 C58 111.6(11) . .
C56 C57 H49B 97.4 . .
C58 C57 H49B 149.6 . .
C56 C57 H57A 110.0 . .
C58 C57 H57A 110.3 . .
H49B C57 H57A 65.4 . .
C56 C57 H57B 108.4 . .
C58 C57 H57B 108.5 . .
H49B C57 H57B 51.1 . .
H57A C57 H57B 107.9 . .
C59 C58 C57 111.2(10) . .
C59 C58 H58A 110.2 . .
C57 C58 H58A 108.4 . .
C59 C58 H58B 109.3 . .
C57 C58 H58B 109.6 . .
H58A C58 H58B 108.0 . .
C58 C59 H59A 110.3 . .
C58 C59 H59B 108.7 . .
H59A C59 H59B 109.5 . .
C58 C59 H59C 109.4 . .
H59A C59 H59C 109.5 . .
H59B C59 H59C 109.5 . .
C61 C60 N3 99.7(8) . .
C61 C60 H53A 119.8 . .
N3 C60 H53A 89.5 . .
C61 C60 H60A 112.8 . .
N3 C60 H60A 112.6 . .
H53A C60 H60A 23.0 . .
C61 C60 H60B 110.7 . .
N3 C60 H60B 111.2 . .
H53A C60 H60B 120.7 . .
H60A C60 H60B 109.6 . .
C60 C61 C62 110.0(10) . .
C60 C61 H61A 108.4 . .
C62 C61 H61A 109.9 . .
C60 C61 H61B 110.4 . .
C62 C61 H61B 110.0 . .
H61A C61 H61B 108.1 . .
C63 C62 C61 109.4(10) . .
C63 C62 H62A 109.3 . .
C61 C62 H62A 109.3 . .
C63 C62 H62B 110.1 . .
C61 C62 H62B 110.5 . .
H62A C62 H62B 108.2 . .
C62 C63 H63A 109.2 . .
C62 C63 H63B 109.2 . .
H63A C63 H63B 109.5 . .
C62 C63 H63C 110.0 . .
H63A C63 H63C 109.5 . .
H63B C63 H63C 109.5 . .
C33A C32A N2 102.8(7) . .
C33A C32A H32A 111.1 . .
N2 C32A H32A 111.2 . .
C33A C32A H32B 111.3 . .
N2 C32A H32B 111.1 . .
H32A C32A H32B 109.1 . .
C33A C32A H45B 84.0 . .
N2 C32A H45B 87.5 . .
H32A C32A H45B 151.4 . .
H32B C32A H45B 42.4 . .
C32A C33A C34A 111.7(10) . .
C32A C33A H33A 109.3 . .
C34A C33A H33A 108.9 . .
C32A C33A H33B 109.1 . .
C34A C33A H33B 109.8 . .
H33A C33A H33B 107.9 . .
C35A C34A C33A 110.7(10) . .
C35A C34A H34A 109.4 . .
C33A C34A H34A 109.6 . .
C35A C34A H34B 109.1 . .
C33A C34A H34B 109.9 . .
H34A C34A H34B 108.1 . .
C34A C35A H35A 108.9 . .
C34A C35A H35B 109.8 . .
H35A C35A H35B 109.5 . .
C34A C35A H35C 109.7 . .
H35A C35A H35C 109.5 . .
H35B C35A H35C 109.5 . .
C37A C36A N2 98.1(7) . .
C37A C36A H36A 111.9 . .
N2 C36A H36A 112.0 . .
C37A C36A H36B 112.3 . .
N2 C36A H36B 112.3 . .
H36A C36A H36B 109.8 . .
C36A C37A C38A 112.1(10) . .
C36A C37A H37A 109.3 . .
C38A C37A H37A 109.3 . .
C36A C37A H37B 108.9 . .
C38A C37A H37B 109.2 . .
H37A C37A H37B 107.9 . .
C39A C38A C37A 111.9(10) . .
C39A C38A H38A 109.7 . .
C37A C38A H38A 109.2 . .
C39A C38A H38B 109.0 . .
C37A C38A H38B 109.0 . .
H38A C38A H38B 107.9 . .
C38A C39A H39A 109.0 . .
C38A C39A H39B 109.4 . .
H39A C39A H39B 109.5 . .
C38A C39A H39C 110.0 . .
H39A C39A H39C 109.5 . .
H39B C39A H39C 109.5 . .
C41A C40A N2 97.7(8) . .
C41A C40A H40A 111.7 . .
N2 C40A H40A 112.3 . .
C41A C40A H40B 112.7 . .
N2 C40A H40B 112.2 . .
H40A C40A H40B 109.9 . .
C40A C41A C42A 111.8(10) . .
C40A C41A H41A 109.0 . .
C42A C41A H41A 110.3 . .
C40A C41A H41B 108.9 . .
C42A C41A H41B 108.8 . .
H41A C41A H41B 107.9 . .
C41A C42A C43A 111.7(10) . .
C41A C42A H42A 110.1 . .
C43A C42A H42A 110.2 . .
C41A C42A H42B 108.3 . .
C43A C42A H42B 108.4 . .
H42A C42A H42B 108.0 . .
C42A C43A H43A 108.6 . .
C42A C43A H43B 109.3 . .
H43A C43A H43B 109.5 . .
C42A C43A H43C 110.5 . .
H43A C43A H43C 109.5 . .
H43B C43A H43C 109.5 . .
C45A C44A N2 93.5(7) . .
C45A C44A H44A 111.6 . .
N2 C44A H44A 113.0 . .
C45A C44A H44B 114.6 . .
N2 C44A H44B 112.9 . .
H44A C44A H44B 110.4 . .
C46A C45A C44A 107.9(9) . .
C46A C45A H45A 110.7 . .
C44A C45A H45A 108.4 . .
C46A C45A H45B 110.5 . .
C44A C45A H45B 110.9 . .
H45A C45A H45B 108.4 . .
C47A C46A C45A 108.1(9) . .
C47A C46A H46A 112.4 . .
C45A C46A H46A 110.2 . .
C47A C46A H46B 108.4 . .
C45A C46A H46B 109.2 . .
H46A C46A H46B 108.4 . .
C46A C47A H47A 108.2 . .
C46A C47A H47B 108.4 . .
H47A C47A H47B 109.4 . .
C46A C47A H47C 111.9 . .
H47A C47A H47C 109.4 . .
H47B C47A H47C 109.5 . .
C33B C32B N2 104.5(7) . .
C33B C32B H32C 110.4 . .
N2 C32B H32C 110.5 . .
C33B C32B H32D 111.3 . .
N2 C32B H32D 111.2 . .
H32C C32B H32D 108.9 . .
C32B C33B C34B 109.2(9) . .
C32B C33B H33C 110.3 . .
C34B C33B H33C 108.6 . .
C32B C33B H33D 109.4 . .
C34B C33B H33D 111.0 . .
H33C C33B H33D 108.3 . .
C35B C34B C33B 113.1(10) . .
C35B C34B H34C 111.8 . .
C33B C34B H34C 109.9 . .
C35B C34B H34D 106.4 . .
C33B C34B H34D 107.7 . .
H34C C34B H34D 107.8 . .
C34B C35B H35D 109.8 . .
C34B C35B H35E 106.5 . .
H35D C35B H35E 109.5 . .
C34B C35B H35F 112.0 . .
H35D C35B H35F 109.5 . .
H35E C35B H35F 109.5 . .
C37B C36B N2 102.6(8) . .
C37B C36B H36C 111.0 . .
N2 C36B H36C 111.2 . .
C37B C36B H36D 111.4 . .
N2 C36B H36D 111.3 . .
H36C C36B H36D 109.2 . .
C36B C37B C38B 111.8(10) . .
C36B C37B H37C 109.5 . .
C38B C37B H37C 108.5 . .
C36B C37B H37D 109.0 . .
C38B C37B H37D 110.0 . .
H37C C37B H37D 108.0 . .
C39B C38B C37B 112.8(11) . .
C39B C38B H38C 110.0 . .
C37B C38B H38C 109.3 . .
C39B C38B H38D 108.4 . .
C37B C38B H38D 108.3 . .
H38C C38B H38D 107.8 . .
C38B C39B H39D 110.3 . .
C38B C39B H39E 109.5 . .
H39D C39B H39E 109.5 . .
C38B C39B H39F 108.6 . .
H39D C39B H39F 109.5 . .
H39E C39B H39F 109.5 . .
C41B C40B N2 99.1(7) . .
C41B C40B H40C 112.0 . .
N2 C40B H40C 112.0 . .
C41B C40B H40D 112.1 . .
N2 C40B H40D 111.6 . .
H40C C40B H40D 109.7 . .
C40B C41B C42B 114.2(10) . .
C40B C41B H41C 108.9 . .
C42B C41B H41C 108.9 . .
C40B C41B H41D 108.7 . .
C42B C41B H41D 108.4 . .
H41C C41B H41D 107.6 . .
C43B C42B C41B 112.6(10) . .
C43B C42B H42C 110.1 . .
C41B C42B H42C 109.1 . .
C43B C42B H42D 108.3 . .
C41B C42B H42D 108.8 . .
H42C C42B H42D 107.8 . .
C42B C43B H43D 110.5 . .
C42B C43B H43E 108.6 . .
H43D C43B H43E 109.4 . .
C42B C43B H43F 109.3 . .
H43D C43B H43F 109.5 . .
H43E C43B H43F 109.5 . .
C45B C44B N2 103.8(7) . .
C45B C44B H44C 111.0 . .
N2 C44B H44C 111.0 . .
C45B C44B H44D 111.1 . .
N2 C44B H44D 110.9 . .
H44C C44B H44D 109.0 . .
C44B C45B C46B 112.0(9) . .
C44B C45B H45C 109.3 . .
C46B C45B H45C 109.3 . .
C44B C45B H45D 109.2 . .
C46B C45B H45D 109.0 . .
H45C C45B H45D 107.9 . .
C47B C46B C45B 113.3(10) . .
C47B C46B H46C 108.4 . .
C45B C46B H46C 109.1 . .
C47B C46B H46D 109.2 . .
C45B C46B H46D 108.8 . .
H46C C46B H46D 107.8 . .
C46B C47B H47D 109.5 . .
C46B C47B H47E 109.9 . .
H47D C47B H47E 109.5 . .
C46B C47B H47F 109.0 . .
H47D C47B H47F 109.5 . .
H47E C47B H47F 109.5 . .

loop_
_geom_bond_atom_site_label_1
_geom_bond_atom_site_label_2
_geom_bond_distance
_geom_bond_site_symmetry_2
Mo1 O11 1.672(6) .
Mo1 O13 1.961(5) .
Mo1 O25 1.970(5) .
Mo1 O9 1.999(6) .
Mo1 O21 2.060(5) .
Mo1 O23 2.482(5) .
Mo1 Mo2 2.6035(10) .
Mo2 O16 1.663(6) .
Mo2 O25 1.950(5) .
Mo2 O13 1.959(6) .
Mo2 O28 1.993(6) .
Mo2 O17 2.076(5) .
Mo3 O18 1.667(6) .
Mo3 O29 1.952(5) .
Mo3 O14 1.954(5) .
Mo3 O30 2.004(6) .
Mo3 O17 2.083(5) .
Mo3 Mo4 2.6102(10) .
Mo4 O15 1.667(6) .
Mo4 O14 1.949(5) .
Mo4 O29 1.955(5) .
Mo4 O12 1.993(6) .
Mo4 O26 2.053(5) .
Mo5 O8 1.683(5) .
Mo5 O22 1.811(5) .
Mo5 O12 1.838(5) .
Mo5 O10 2.005(5) .
Mo5 O20 2.012(5) .
Mo5 Mo6 3.1856(10) .
Mo6 O7 1.691(6) .
Mo6 O19 1.813(5) .
Mo6 O9 1.838(5) .
Mo6 O10 2.003(5) .
Mo6 O20 2.009(5) .
Mo7 O31 1.657(5) .
Mo7 O32 1.954(4) .
Mo7 O33 1.957(5) .
Mo7 O19 2.009(5) .
Mo7 O21 2.078(5) .
Mo7 Mo12 2.6188(9) .
Mo8 O35 1.662(5) .
Mo8 O34 1.957(5) .
Mo8 O37 1.961(5) .
Mo8 O22 1.995(5) .
Mo8 O26 2.078(5) .
Mo8 Mo11 2.6119(9) .
Mo9 O40 1.678(6) .
Mo9 O28 1.821(5) .
Mo9 O30 1.830(5) .
Mo9 O38 1.987(5) .
Mo9 O39 1.996(5) .
Mo9 Mo10 3.1848(9) .
Mo10 O46 1.681(5) .
Mo10 O45 1.809(5) .
Mo10 O44 1.814(5) .
Mo10 O39 2.017(5) .
Mo10 O38 2.033(5) .
Mo11 O43 1.676(5) .
Mo11 O37 1.956(5) .
Mo11 O34 1.960(5) .
Mo11 O42 2.009(5) .
Mo11 O45 2.024(5) .
Mo12 O41 1.669(5) .
Mo12 O32 1.957(5) .
Mo12 O33 1.957(5) .
Mo12 O42 2.003(5) .
Mo12 O44 2.019(5) .
Zn1 O1 1.905(6) .
Zn1 O10 1.949(5) .
Zn1 O13 1.976(6) .
Zn1 O14 1.976(5) .
Zn2 O3 1.934(5) 6_565
Zn2 O38 1.951(5) .
Zn2 O33 1.974(5) .
Zn2 O25 1.991(5) .
Zn3 O5 1.929(5) 8_455
Zn3 O39 1.951(5) .
Zn3 O37 1.972(5) .
Zn3 O29 1.991(5) .
Zn4 O42 1.954(5) .
Zn4 O20 1.958(5) 7
Zn4 O34 1.976(5) 7
Zn4 O32 1.987(5) 7
P1 O36 1.549(5) .
P1 O24 1.555(5) .
P1 O23 1.557(5) .
P1 O27 1.562(5) .
O1 C1 1.285(9) .
O2 C1 1.238(9) .
O3 C8 1.282(9) .
O3 Zn2 1.934(5) 6_566
O4 C8 1.240(10) .
O5 C15 1.291(10) .
O5 Zn3 1.929(5) 8_556
O6 C15 1.235(10) .
O20 Zn4 1.958(5) 7
O32 Zn4 1.987(5) 7
O34 Zn4 1.976(5) 7
N1 C16 1.513(8) .
N1 C24 1.514(8) .
N1 C20 1.531(8) .
N1 C28 1.541(8) .
N2 C32B 1.500(8) .
N2 C32A 1.510(8) .
N2 C40A 1.523(8) .
N2 C36B 1.525(8) .
N2 C44B 1.533(8) .
N2 C36A 1.542(8) .
N2 C44A 1.551(8) .
N2 C40B 1.564(8) .
N3 C48 1.513(9) .
N3 C60 1.532(8) .
N3 C56 1.546(9) .
N3 C52 1.555(9) .
C1 C2 1.507(11) .
C2 C3 1.378(11) .
C2 C7 1.407(10) .
C3 C4 1.388(11) .
C3 H3 0.9300 .
C4 C5 1.384(11) .
C4 C9 1.492(11) .
C5 C6 1.368(10) .
C5 H5 0.9300 .
C6 C7 1.396(11) .
C6 C8 1.509(10) .
C7 H7 0.9300 .
C9 C10 1.379(13) .
C9 C14 1.395(12) .
C10 C11 1.366(12) .
C10 H10 0.9300 .
C11 C12 1.396(12) .
C11 H11 0.9300 .
C12 C13 1.368(13) .
C12 C15 1.483(11) .
C13 C14 1.393(11) .
C13 H13 0.9300 .
C14 H14 0.9300 .
C16 C17 1.452(9) .
C16 H16A 0.9700 .
C16 H16B 0.9699 .
C17 C18 1.559(10) .
C17 H17A 0.9699 .
C17 H17B 0.9702 .
C18 C19 1.491(10) .
C18 H18A 0.9699 .
C18 H18B 0.9699 .
C19 H19A 0.9601 .
C19 H19B 0.9601 .
C19 H19C 0.9597 .
C20 C21 1.461(9) .
C20 H20A 0.9699 .
C20 H20B 0.9702 .
C21 C22 1.564(9) .
C21 H21A 0.9698 .
C21 H21B 0.9703 .
C22 C23 1.508(10) .
C22 H22A 0.9699 .
C22 H22B 0.9699 .
C23 H23A 0.9600 .
C23 H23B 0.9599 .
C23 H23C 0.9600 .
C24 C25 1.479(9) .
C24 H24A 0.9699 .
C24 H24B 0.9702 .
C25 C26 1.528(10) .
C25 H25A 0.9702 .
C25 H25B 0.9699 .
C26 C27 1.528(10) .
C26 H26A 0.9699 .
C26 H26B 0.9699 .
C27 H27A 0.9600 .
C27 H27B 0.9600 .
C27 H27C 0.9598 .
C28 C29 1.515(10) .
C28 H28A 0.9699 .
C28 H28B 0.9704 .
C29 C30 1.557(10) .
C29 H29A 0.9702 .
C29 H29B 0.9701 .
C30 C31 1.559(10) .
C30 H30A 0.9699 .
C30 H30B 0.9699 .
C31 H31A 0.9600 .
C31 H31B 0.9598 .
C31 H31C 0.9602 .
C48 C49 1.522(10) .
C48 H48A 0.9703 .
C48 H48B 0.9700 .
C49 C50 1.511(10) .
C49 H49A 0.9697 .
C49 H49B 0.9701 .
C50 C51 1.505(10) .
C50 H50A 0.9694 .
C50 H50B 0.9699 .
C51 H51A 0.9596 .
C51 H51B 0.9599 .
C51 H51C 0.9598 .
C52 C53 1.514(10) .
C52 H52A 0.9701 .
C52 H52B 0.9699 .
C53 C54 1.522(10) .
C53 H53A 0.9701 .
C53 H53B 0.9701 .
C54 C55 1.511(10) .
C54 H54A 0.9700 .
C54 H54B 0.9700 .
C55 H55A 0.9600 .
C55 H55B 0.9600 .
C55 H55C 0.9601 .
C56 C57 1.515(10) .
C56 H56A 0.9700 .
C56 H56B 0.9700 .
C57 C58 1.520(10) .
C57 H49B 1.5222 .
C57 H57A 0.9699 .
C57 H57B 0.9701 .
C58 C59 1.517(10) .
C58 H58A 0.9698 .
C58 H58B 0.9702 .
C59 H59A 0.9601 .
C59 H59B 0.9599 .
C59 H59C 0.9598 .
C60 C61 1.495(10) .
C60 H53A 1.5037 .
C60 H60A 0.9703 .
C60 H60B 0.9700 .
C61 C62 1.545(10) .
C61 H61A 0.9702 .
C61 H61B 0.9699 .
C62 C63 1.525(10) .
C62 H62A 0.9700 .
C62 H62B 0.9699 .
C63 H63A 0.9599 .
C63 H63B 0.9600 .
C63 H63C 0.9604 .
C32A C33A 1.482(10) .
C32A H32A 0.9701 .
C32A H32B 0.9701 .
C32A H45B 1.5574 .
C33A C34A 1.541(10) .
C33A H33A 0.9701 .
C33A H33B 0.9701 .
C34A C35A 1.507(10) .
C34A H34A 0.9701 .
C34A H34B 0.9697 .
C35A H35A 0.9598 .
C35A H35B 0.9601 .
C35A H35C 0.9600 .
C36A C37A 1.496(10) .
C36A H36A 0.9702 .
C36A H36B 0.9700 .
C37A C38A 1.517(10) .
C37A H37A 0.9702 .
C37A H37B 0.9699 .
C38A C39A 1.506(10) .
C38A H38A 0.9702 .
C38A H38B 0.9699 .
C39A H39A 0.9600 .
C39A H39B 0.9600 .
C39A H39C 0.9596 .
C40A C41A 1.501(10) .
C40A H40A 0.9700 .
C40A H40B 0.9704 .
C41A C42A 1.506(10) .
C41A H41A 0.9697 .
C41A H41B 0.9702 .
C42A C43A 1.521(10) .
C42A H42A 0.9699 .
C42A H42B 0.9702 .
C43A H43A 0.9600 .
C43A H43B 0.9599 .
C43A H43C 0.9600 .
C44A C45A 1.543(10) .
C44A H44A 0.9701 .
C44A H44B 0.9698 .
C45A C46A 1.531(10) .
C45A H45A 0.9701 .
C45A H45B 0.9702 .
C46A C47A 1.524(10) .
C46A H46A 0.9699 .
C46A H46B 0.9701 .
C47A H47A 0.9600 .
C47A H47B 0.9604 .
C47A H47C 0.9601 .
C32B C33B 1.498(9) .
C32B H32C 0.9702 .
C32B H32D 0.9700 .
C33B C34B 1.543(10) .
C33B H33C 0.9700 .
C33B H33D 0.9701 .
C34B C35B 1.487(10) .
C34B H34C 0.9700 .
C34B H34D 0.9702 .
C35B H35D 0.9595 .
C35B H35E 0.9599 .
C35B H35F 0.9600 .
C36B C37B 1.493(10) .
C36B H36C 0.9700 .
C36B H36D 0.9702 .
C37B C38B 1.521(10) .
C37B H37C 0.9700 .
C37B H37D 0.9700 .
C38B C39B 1.516(10) .
C38B H38C 0.9702 .
C38B H38D 0.9699 .
C39B H39D 0.9602 .
C39B H39E 0.9599 .
C39B H39F 0.9599 .
C40B C41B 1.481(10) .
C40B H40C 0.9696 .
C40B H40D 0.9697 .
C41B C42B 1.514(10) .
C41B H41C 0.9701 .
C41B H41D 0.9702 .
C42B C43B 1.508(10) .
C42B H42C 0.9699 .
C42B H42D 0.9701 .
C43B H43D 0.9601 .
C43B H43E 0.9599 .
C43B H43F 0.9600 .
C44B C45B 1.485(9) .
C44B H44C 0.9696 .
C44B H44D 0.9700 .
C45B C46B 1.517(10) .
C45B H45C 0.9702 .
C45B H45D 0.9696 .
C46B C47B 1.505(10) .
C46B H46C 0.9701 .
C46B H46D 0.9700 .
C47B H47D 0.9600 .
C47B H47E 0.9598 .
C47B H47F 0.9599 .
